data_4078095
loop_
_publ_author_name
'Przyojski, Jacob A.'
'Arman, Hadi D.'
'Tonzetich, Zachary J.'

_publ_section_title
;
 Complexes of Iron(II) and Iron(III) Containing Aryl-Substituted
 N-Heterocyclic Carbene Ligands
;
_journal_issue 8
_journal_name_full Organometallics
_journal_page_first 3264
_journal_paper_doi 10.1021/om300106u
_journal_volume 31
_journal_year 2012
_chemical_formula_moiety 'C54 H72 Br4 Fe2 N4, 3(C6 H6)'
_chemical_formula_sum 'C78 H96 Br4 Fe2 N4'
_chemical_formula_weight 1520.89
_chemical_name_systematic
;
<b>[Fe~2~Br~2~(\m-Br)~2~(IPr)~2~]</b>  
 ? 
;
_space_group_IT_number 2
_symmetry_cell_setting triclinic
_symmetry_space_group_name_Hall '-P 1'
_symmetry_space_group_name_H-M 'P -1'
_atom_sites_solution_hydrogens geom
_atom_sites_solution_primary direct
_atom_sites_solution_secondary difmap
_audit_creation_method SHELXL-97
_cell_angle_alpha 70.865(8)
_cell_angle_beta 88.637(11)
_cell_angle_gamma 66.440(9)
_cell_formula_units_Z 1
_cell_length_a 10.6720(18)
_cell_length_b 12.2360(16)
_cell_length_c 16.135(3)
_cell_measurement_reflns_used 8557
_cell_measurement_temperature 98(2)
_cell_measurement_theta_max 40.3
_cell_measurement_theta_min 2.7
_cell_volume 1810.6(5)
_computing_cell_refinement
;
CrystalClear-SM Expert 2.0 r3 (Rigaku, 2009)
;
_computing_data_collection
;
CrystalClear-SM Expert 2.0 r3 (Rigaku, 2009)
;
_computing_data_reduction
;
CrystalClear-SM Expert 2.0 r3 (Rigaku, 2009)
;
_computing_publication_material 'publCIF (Westrip, 2010)'
_computing_structure_refinement 'SHELXL-97 (Sheldrick, 1997)'
_computing_structure_solution 'SHELXS-97 (Sheldrick, 1990)'
_diffrn_ambient_temperature 98(2)
_diffrn_detector_area_resol_mean 28.5714
_diffrn_measured_fraction_theta_full 0.992
_diffrn_measured_fraction_theta_max 0.992
_diffrn_measurement_device_type
;
Saturn724 (2x2 bin mode)
;
_diffrn_measurement_method \w
_diffrn_radiation_monochromator graphite
_diffrn_radiation_source 'sealed tube'
_diffrn_radiation_type MoK\a
_diffrn_radiation_wavelength 0.71073
_diffrn_reflns_av_R_equivalents 0.0526
_diffrn_reflns_av_sigmaI/netI 0.0430
_diffrn_reflns_limit_h_max 13
_diffrn_reflns_limit_h_min -13
_diffrn_reflns_limit_k_max 14
_diffrn_reflns_limit_k_min -15
_diffrn_reflns_limit_l_max 20
_diffrn_reflns_limit_l_min -20
_diffrn_reflns_number 13441
_diffrn_reflns_reduction_process 'Lp corrections applied'
_diffrn_reflns_theta_full 27.50
_diffrn_reflns_theta_max 27.50
_diffrn_reflns_theta_min 2.63
_diffrn_standards_decay_% <1
_diffrn_standards_interval_count 0
_diffrn_standards_number 0
_exptl_absorpt_coefficient_mu 2.652
_exptl_absorpt_correction_T_max 1.000
_exptl_absorpt_correction_T_min 0.888
_exptl_absorpt_correction_type multi-scan
_exptl_absorpt_process_details 'ABSCOR (Higashi, 1995)'
_exptl_crystal_colour yellow
_exptl_crystal_density_diffrn 1.395
_exptl_crystal_density_method 'not measured'
_exptl_crystal_description platelet
_exptl_crystal_F_000 784
_exptl_crystal_size_max 0.30
_exptl_crystal_size_mid 0.20
_exptl_crystal_size_min 0.10
_refine_diff_density_max 0.655
_refine_diff_density_min -0.567
_refine_diff_density_rms 0.075
_refine_ls_extinction_method none
_refine_ls_goodness_of_fit_ref 1.000
_refine_ls_hydrogen_treatment constr
_refine_ls_matrix_type full
_refine_ls_number_parameters 397
_refine_ls_number_reflns 8244
_refine_ls_number_restraints 0
_refine_ls_restrained_S_all 1.000
_refine_ls_R_factor_all 0.0355
_refine_ls_R_factor_gt 0.0324
_refine_ls_shift/su_max 0.001
_refine_ls_shift/su_mean 0.000
_refine_ls_structure_factor_coef Fsqd
_refine_ls_weighting_details 'calc w=1/[\s^2^(Fo^2^)+(0.0240P)^2^+1.8000P] where P=(Fo^2^+2Fc^2^)/3'
_refine_ls_weighting_scheme calc
_refine_ls_wR_factor_gt 0.0719
_refine_ls_wR_factor_ref 0.0735
_reflns_number_gt 7660
_reflns_number_total 8244
_reflns_threshold_expression >2sigma(I)
_cod_data_source_file om300106u_si_002.cif
_cod_data_source_block cd0871a
_cod_original_sg_symbol_H-M P-1
_cod_database_code 4078095

loop_
_symmetry_equiv_pos_as_xyz
'x, y, z'
'-x, -y, -z'

loop_
_atom_site_label
_atom_site_type_symbol
_atom_site_fract_x
_atom_site_fract_y
_atom_site_fract_z
_atom_site_U_iso_or_equiv
_atom_site_adp_type
_atom_site_occupancy
_atom_site_symmetry_multiplicity
_atom_site_calc_flag
_atom_site_refinement_flags
Br1 Br 0.44959(2) 0.170470(18) 0.472845(13) 0.01833(6) Uani 1 1 d .
Br2 Br 0.75296(2) 0.00241(2) 0.343928(15) 0.02511(6) Uani 1 1 d .
Fe1 Fe 0.53775(3) 0.01143(3) 0.394058(19) 0.01581(7) Uani 1 1 d .
N1 N 0.31416(16) 0.16664(15) 0.22970(11) 0.0141(3) Uani 1 1 d .
N2 N 0.40681(16) -0.02900(15) 0.24092(11) 0.0142(3) Uani 1 1 d .
C1 C 0.40384(19) 0.05037(18) 0.28455(13) 0.0135(4) Uani 1 1 d .
C2 C 0.2631(2) 0.1605(2) 0.15404(14) 0.0185(4) Uani 1 1 d .
H2A H 0.2011 0.2280 0.1074 0.022 Uiso 1 1 calc R
C3 C 0.3212(2) 0.0371(2) 0.16148(14) 0.0186(4) Uani 1 1 d .
H3A H 0.3065 0.0028 0.1210 0.022 Uiso 1 1 calc R
C4 C 0.2637(2) 0.28103(18) 0.25158(13) 0.0149(4) Uani 1 1 d .
C5 C 0.1441(2) 0.30789(19) 0.29353(13) 0.0163(4) Uani 1 1 d .
C6 C 0.0948(2) 0.4199(2) 0.31270(14) 0.0210(4) Uani 1 1 d .
H6A H 0.0161 0.4410 0.3409 0.025 Uiso 1 1 calc R
C7 C 0.1618(2) 0.5001(2) 0.29020(15) 0.0238(5) Uani 1 1 d .
H7A H 0.1270 0.5748 0.3030 0.029 Uiso 1 1 calc R
C8 C 0.2795(2) 0.4704(2) 0.24896(14) 0.0219(4) Uani 1 1 d .
H8A H 0.3233 0.5252 0.2348 0.026 Uiso 1 1 calc R
C9 C 0.3339(2) 0.35980(19) 0.22819(14) 0.0177(4) Uani 1 1 d .
C10 C 0.0734(2) 0.2174(2) 0.32127(14) 0.0194(4) Uani 1 1 d .
H10A H 0.0999 0.1633 0.2849 0.023 Uiso 1 1 calc R
C11 C 0.1218(2) 0.1314(2) 0.41804(15) 0.0240(5) Uani 1 1 d .
H11A H 0.2205 0.0877 0.4266 0.036 Uiso 1 1 calc R
H11B H 0.0823 0.0704 0.4330 0.036 Uiso 1 1 calc R
H11C H 0.0931 0.1821 0.4552 0.036 Uiso 1 1 calc R
C12 C -0.0840(2) 0.2860(3) 0.3084(2) 0.0401(7) Uani 1 1 d .
H12A H -0.1152 0.3402 0.2477 0.060 Uiso 1 1 calc R
H12B H -0.1126 0.3364 0.3458 0.060 Uiso 1 1 calc R
H12C H -0.1228 0.2245 0.3235 0.060 Uiso 1 1 calc R
C13 C 0.4597(2) 0.3310(2) 0.17933(16) 0.0234(5) Uani 1 1 d .
H13A H 0.4985 0.2404 0.1873 0.028 Uiso 1 1 calc R
C14 C 0.4171(3) 0.4064(2) 0.08083(17) 0.0366(6) Uani 1 1 d .
H14A H 0.3478 0.3874 0.0595 0.055 Uiso 1 1 calc R
H14B H 0.4959 0.3837 0.0497 0.055 Uiso 1 1 calc R
H14C H 0.3808 0.4957 0.0713 0.055 Uiso 1 1 calc R
C15 C 0.5714(3) 0.3586(3) 0.2146(2) 0.0395(7) Uani 1 1 d .
H15A H 0.6488 0.3387 0.1820 0.059 Uiso 1 1 calc R
H15B H 0.6003 0.3076 0.2760 0.059 Uiso 1 1 calc R
H15C H 0.5352 0.4470 0.2080 0.059 Uiso 1 1 calc R
C16 C 0.4754(2) -0.16635(18) 0.27605(13) 0.0159(4) Uani 1 1 d .
C17 C 0.6003(2) -0.2272(2) 0.24690(14) 0.0185(4) Uani 1 1 d .
C18 C 0.6569(2) -0.3599(2) 0.27683(16) 0.0244(5) Uani 1 1 d .
H18A H 0.7394 -0.4038 0.2585 0.029 Uiso 1 1 calc R
C19 C 0.5922(2) -0.4272(2) 0.33318(16) 0.0264(5) Uani 1 1 d .
H19A H 0.6313 -0.5155 0.3518 0.032 Uiso 1 1 calc R
C20 C 0.4701(2) -0.3644(2) 0.36204(15) 0.0244(5) Uani 1 1 d .
H20A H 0.4285 -0.4112 0.4004 0.029 Uiso 1 1 calc R
C21 C 0.4084(2) -0.2321(2) 0.33445(14) 0.0186(4) Uani 1 1 d .
C22 C 0.6711(2) -0.1545(2) 0.18285(14) 0.0214(4) Uani 1 1 d .
H22A H 0.6329 -0.0674 0.1834 0.026 Uiso 1 1 calc R
C23 C 0.8273(2) -0.2126(2) 0.20960(16) 0.0276(5) Uani 1 1 d .
H23A H 0.8454 -0.2165 0.2688 0.041 Uiso 1 1 calc R
H23B H 0.8665 -0.1608 0.1698 0.041 Uiso 1 1 calc R
H23C H 0.8677 -0.2968 0.2070 0.041 Uiso 1 1 calc R
C24 C 0.6416(3) -0.1478(3) 0.08881(16) 0.0333(6) Uani 1 1 d .
H24A H 0.5438 -0.1114 0.0724 0.050 Uiso 1 1 calc R
H24B H 0.6818 -0.2319 0.0860 0.050 Uiso 1 1 calc R
H24C H 0.6806 -0.0959 0.0489 0.050 Uiso 1 1 calc R
C25 C 0.2705(2) -0.1636(2) 0.36254(16) 0.0243(5) Uani 1 1 d .
H25A H 0.2623 -0.0787 0.3570 0.029 Uiso 1 1 calc R
C26 C 0.2558(3) -0.2297(3) 0.45851(16) 0.0315(5) Uani 1 1 d .
H26A H 0.3299 -0.2397 0.4970 0.047 Uiso 1 1 calc R
H26B H 0.2590 -0.3117 0.4653 0.047 Uiso 1 1 calc R
H26C H 0.1694 -0.1790 0.4734 0.047 Uiso 1 1 calc R
C27 C 0.1534(2) -0.1464(3) 0.30032(18) 0.0356(6) Uani 1 1 d .
H27A H 0.1636 -0.1048 0.2404 0.053 Uiso 1 1 calc R
H27B H 0.0669 -0.0956 0.3149 0.053 Uiso 1 1 calc R
H27C H 0.1561 -0.2281 0.3065 0.053 Uiso 1 1 calc R
C38 C 0.9496(3) 0.5019(3) 0.07931(19) 0.0416(7) Uani 1 1 d .
H38A H 0.9151 0.5035 0.1326 0.050 Uiso 1 1 calc R
C39 C 1.0317(3) 0.5638(3) 0.04620(19) 0.0440(7) Uani 1 1 d .
H39A H 1.0539 0.6067 0.0775 0.053 Uiso 1 1 calc R
C37 C 0.9181(3) 0.4369(3) 0.0332(2) 0.0449(7) Uani 1 1 d .
H37A H 0.8632 0.3938 0.0558 0.054 Uiso 1 1 calc R
C32 C 0.7606(3) 0.1289(3) 0.0873(2) 0.0429(7) Uani 1 1 d .
H32A H 0.7312 0.1071 0.1426 0.052 Uiso 1 1 calc R
C33 C 0.8924(3) 0.1185(3) 0.0803(2) 0.0434(7) Uani 1 1 d .
H33A H 0.9529 0.0895 0.1311 0.052 Uiso 1 1 calc R
C28 C 0.9362(3) 0.1509(3) -0.0017(2) 0.0464(7) Uani 1 1 d .
H28A H 1.0263 0.1430 -0.0059 0.056 Uiso 1 1 calc R
C29 C 0.8471(3) 0.1949(3) -0.07725(19) 0.0398(6) Uani 1 1 d .
H29A H 0.8768 0.2172 -0.1325 0.048 Uiso 1 1 calc R
C30 C 0.7145(3) 0.2059(2) -0.07098(19) 0.0379(6) Uani 1 1 d .
H30A H 0.6539 0.2359 -0.1218 0.045 Uiso 1 1 calc R
C31 C 0.6713(3) 0.1717(3) 0.0119(2) 0.0439(7) Uani 1 1 d .
H31A H 0.5819 0.1779 0.0165 0.053 Uiso 1 1 calc R
C35 C 0.0120(2) 0.6145(2) 0.46300(15) 0.0230(4) Uani 1 1 d .
H35A H 0.0201 0.6912 0.4382 0.028 Uiso 1 1 calc R
C34 C 0.1282(2) 0.5028(2) 0.50253(15) 0.0242(5) Uani 1 1 d .
H34A H 0.2144 0.5046 0.5043 0.029 Uiso 1 1 calc R
C36 C -0.1161(2) 0.6115(2) 0.46057(15) 0.0236(5) Uani 1 1 d .
H36A H -0.1941 0.6863 0.4341 0.028 Uiso 1 1 calc R

loop_
_atom_site_aniso_label
_atom_site_aniso_U_11
_atom_site_aniso_U_22
_atom_site_aniso_U_33
_atom_site_aniso_U_23
_atom_site_aniso_U_13
_atom_site_aniso_U_12
Br1 0.02099(10) 0.01403(10) 0.01834(10) -0.00461(8) -0.00026(8) -0.00635(8)
Br2 0.01585(10) 0.03319(13) 0.02310(12) -0.00667(9) 0.00374(8) -0.00961(9)
Fe1 0.01322(13) 0.01792(14) 0.01527(14) -0.00514(11) 0.00010(11) -0.00588(11)
N1 0.0139(7) 0.0107(8) 0.0159(8) -0.0034(6) -0.0006(6) -0.0043(6)
N2 0.0138(7) 0.0123(8) 0.0144(8) -0.0035(6) 0.0018(6) -0.0045(6)
C1 0.0124(8) 0.0126(9) 0.0150(9) -0.0035(7) 0.0014(7) -0.0058(7)
C2 0.0185(9) 0.0176(10) 0.0154(10) -0.0023(8) -0.0024(8) -0.0060(8)
C3 0.0191(10) 0.0195(10) 0.0163(10) -0.0065(8) -0.0011(8) -0.0069(8)
C4 0.0156(9) 0.0103(9) 0.0158(9) -0.0036(7) -0.0022(7) -0.0028(7)
C5 0.0147(9) 0.0146(9) 0.0150(9) -0.0022(7) -0.0020(7) -0.0037(7)
C6 0.0192(10) 0.0184(10) 0.0201(10) -0.0062(8) 0.0017(8) -0.0031(8)
C7 0.0288(11) 0.0152(10) 0.0242(11) -0.0082(9) -0.0002(9) -0.0049(8)
C8 0.0276(11) 0.0138(10) 0.0237(11) -0.0045(8) -0.0014(9) -0.0095(8)
C9 0.0178(9) 0.0133(9) 0.0197(10) -0.0029(8) -0.0013(8) -0.0062(7)
C10 0.0148(9) 0.0192(10) 0.0229(11) -0.0053(8) 0.0028(8) -0.0074(8)
C11 0.0269(11) 0.0196(10) 0.0235(11) -0.0051(9) 0.0033(9) -0.0097(9)
C12 0.0180(11) 0.0315(14) 0.0561(18) 0.0034(12) -0.0029(11) -0.0104(10)
C13 0.0189(10) 0.0165(10) 0.0345(13) -0.0069(9) 0.0059(9) -0.0086(8)
C14 0.0348(13) 0.0304(13) 0.0358(14) -0.0045(11) 0.0157(12) -0.0112(11)
C15 0.0234(12) 0.0341(14) 0.069(2) -0.0221(14) 0.0086(12) -0.0166(11)
C16 0.0173(9) 0.0109(9) 0.0180(10) -0.0046(7) -0.0016(8) -0.0045(7)
C17 0.0172(9) 0.0164(10) 0.0186(10) -0.0054(8) -0.0006(8) -0.0039(8)
C18 0.0199(10) 0.0155(10) 0.0312(12) -0.0077(9) 0.0002(9) -0.0011(8)
C19 0.0286(11) 0.0108(9) 0.0343(13) -0.0052(9) -0.0039(10) -0.0044(8)
C20 0.0292(11) 0.0166(10) 0.0265(12) -0.0030(9) -0.0005(9) -0.0121(9)
C21 0.0205(10) 0.0165(10) 0.0194(10) -0.0060(8) 0.0000(8) -0.0082(8)
C22 0.0180(10) 0.0169(10) 0.0222(11) -0.0045(8) 0.0033(8) -0.0021(8)
C23 0.0188(10) 0.0278(12) 0.0290(12) -0.0076(10) 0.0044(9) -0.0046(9)
C24 0.0303(12) 0.0362(14) 0.0235(12) -0.0056(10) 0.0010(10) -0.0079(11)
C25 0.0277(11) 0.0177(10) 0.0314(12) -0.0089(9) 0.0119(10) -0.0133(9)
C26 0.0374(13) 0.0410(14) 0.0302(13) -0.0147(11) 0.0120(11) -0.0288(12)
C27 0.0216(11) 0.0398(15) 0.0337(14) -0.0029(11) 0.0045(10) -0.0091(10)
C38 0.0446(16) 0.0339(14) 0.0304(14) -0.0067(11) -0.0018(12) -0.0039(12)
C39 0.0524(17) 0.0377(15) 0.0357(15) -0.0110(12) -0.0135(13) -0.0130(13)
C37 0.0405(15) 0.0395(16) 0.0444(17) -0.0056(13) -0.0072(13) -0.0129(13)
C32 0.0611(19) 0.0326(14) 0.0388(16) -0.0173(12) 0.0195(14) -0.0199(13)
C33 0.0506(17) 0.0284(14) 0.0379(16) -0.0070(12) -0.0059(13) -0.0062(12)
C28 0.0373(15) 0.0441(17) 0.0506(18) -0.0125(14) 0.0071(13) -0.0130(13)
C29 0.0533(17) 0.0316(14) 0.0327(14) -0.0085(11) 0.0138(13) -0.0186(13)
C30 0.0509(16) 0.0228(12) 0.0402(15) -0.0134(11) -0.0033(13) -0.0129(11)
C31 0.0442(16) 0.0420(16) 0.0583(19) -0.0281(15) 0.0157(14) -0.0224(13)
C35 0.0316(12) 0.0200(10) 0.0219(11) -0.0090(9) 0.0075(9) -0.0138(9)
C34 0.0232(10) 0.0283(12) 0.0250(11) -0.0097(9) 0.0044(9) -0.0142(9)
C36 0.0242(11) 0.0217(11) 0.0216(11) -0.0077(9) 0.0042(9) -0.0064(8)

loop_
_atom_type_symbol
_atom_type_description
_atom_type_scat_dispersion_real
_atom_type_scat_dispersion_imag
_atom_type_scat_source
C C 0.0033 0.0016 'International Tables Vol C Tables 4.2.6.8 and 6.1.1.4'
H H 0.0000 0.0000 'International Tables Vol C Tables 4.2.6.8 and 6.1.1.4'
Br Br -0.2901 2.4595 'International Tables Vol C Tables 4.2.6.8 and 6.1.1.4'
Fe Fe 0.3463 0.8444 'International Tables Vol C Tables 4.2.6.8 and 6.1.1.4'
N N 0.0061 0.0033 'International Tables Vol C Tables 4.2.6.8 and 6.1.1.4'

loop_
_geom_angle_atom_site_label_1
_geom_angle_atom_site_label_2
_geom_angle_atom_site_label_3
_geom_angle
_geom_angle_site_symmetry_1
_geom_angle_site_symmetry_3
Fe1 Br1 Fe1 86.474(18) 2_656 .
C1 Fe1 Br2 107.82(5) . .
C1 Fe1 Br1 114.88(5) . 2_656
Br2 Fe1 Br1 115.895(18) . 2_656
C1 Fe1 Br1 114.44(5) . .
Br2 Fe1 Br1 109.846(16) . .
Br1 Fe1 Br1 93.526(18) 2_656 .
C1 N1 C2 112.01(17) . .
C1 N1 C4 124.57(17) . .
C2 N1 C4 122.99(16) . .
C1 N2 C3 111.36(16) . .
C1 N2 C16 125.49(16) . .
C3 N2 C16 122.71(17) . .
N1 C1 N2 103.42(16) . .
N1 C1 Fe1 127.07(14) . .
N2 C1 Fe1 128.16(13) . .
C3 C2 N1 106.22(18) . .
C3 C2 H2A 126.9 . .
N1 C2 H2A 126.9 . .
C2 C3 N2 106.99(18) . .
C2 C3 H3A 126.5 . .
N2 C3 H3A 126.5 . .
C9 C4 C5 123.81(18) . .
C9 C4 N1 118.78(17) . .
C5 C4 N1 117.39(18) . .
C6 C5 C4 116.86(19) . .
C6 C5 C10 120.69(18) . .
C4 C5 C10 122.40(18) . .
C7 C6 C5 120.8(2) . .
C7 C6 H6A 119.6 . .
C5 C6 H6A 119.6 . .
C8 C7 C6 120.8(2) . .
C8 C7 H7A 119.6 . .
C6 C7 H7A 119.6 . .
C7 C8 C9 121.2(2) . .
C7 C8 H8A 119.4 . .
C9 C8 H8A 119.4 . .
C8 C9 C4 116.64(19) . .
C8 C9 C13 120.68(19) . .
C4 C9 C13 122.63(19) . .
C5 C10 C11 110.58(18) . .
C5 C10 C12 113.20(18) . .
C11 C10 C12 108.95(19) . .
C5 C10 H10A 108.0 . .
C11 C10 H10A 108.0 . .
C12 C10 H10A 108.0 . .
C10 C11 H11A 109.5 . .
C10 C11 H11B 109.5 . .
H11A C11 H11B 109.5 . .
C10 C11 H11C 109.5 . .
H11A C11 H11C 109.5 . .
H11B C11 H11C 109.5 . .
C10 C12 H12A 109.5 . .
C10 C12 H12B 109.5 . .
H12A C12 H12B 109.5 . .
C10 C12 H12C 109.5 . .
H12A C12 H12C 109.5 . .
H12B C12 H12C 109.5 . .
C9 C13 C14 109.71(18) . .
C9 C13 C15 112.5(2) . .
C14 C13 C15 110.4(2) . .
C9 C13 H13A 108.0 . .
C14 C13 H13A 108.0 . .
C15 C13 H13A 108.0 . .
C13 C14 H14A 109.5 . .
C13 C14 H14B 109.5 . .
H14A C14 H14B 109.5 . .
C13 C14 H14C 109.5 . .
H14A C14 H14C 109.5 . .
H14B C14 H14C 109.5 . .
C13 C15 H15A 109.5 . .
C13 C15 H15B 109.5 . .
H15A C15 H15B 109.5 . .
C13 C15 H15C 109.5 . .
H15A C15 H15C 109.5 . .
H15B C15 H15C 109.5 . .
C17 C16 C21 123.33(19) . .
C17 C16 N2 118.88(18) . .
C21 C16 N2 117.69(17) . .
C18 C17 C16 116.8(2) . .
C18 C17 C22 120.45(19) . .
C16 C17 C22 122.67(18) . .
C19 C18 C17 121.2(2) . .
C19 C18 H18A 119.4 . .
C17 C18 H18A 119.4 . .
C20 C19 C18 120.7(2) . .
C20 C19 H19A 119.7 . .
C18 C19 H19A 119.7 . .
C19 C20 C21 120.9(2) . .
C19 C20 H20A 119.5 . .
C21 C20 H20A 119.5 . .
C20 C21 C16 117.1(2) . .
C20 C21 C25 120.6(2) . .
C16 C21 C25 122.21(18) . .
C17 C22 C24 110.8(2) . .
C17 C22 C23 112.38(18) . .
C24 C22 C23 109.76(19) . .
C17 C22 H22A 107.9 . .
C24 C22 H22A 107.9 . .
C23 C22 H22A 107.9 . .
C22 C23 H23A 109.5 . .
C22 C23 H23B 109.5 . .
H23A C23 H23B 109.5 . .
C22 C23 H23C 109.5 . .
H23A C23 H23C 109.5 . .
H23B C23 H23C 109.5 . .
C22 C24 H24A 109.5 . .
C22 C24 H24B 109.5 . .
H24A C24 H24B 109.5 . .
C22 C24 H24C 109.5 . .
H24A C24 H24C 109.5 . .
H24B C24 H24C 109.5 . .
C21 C25 C27 110.1(2) . .
C21 C25 C26 113.5(2) . .
C27 C25 C26 110.22(19) . .
C21 C25 H25A 107.6 . .
C27 C25 H25A 107.6 . .
C26 C25 H25A 107.6 . .
C25 C26 H26A 109.5 . .
C25 C26 H26B 109.5 . .
H26A C26 H26B 109.5 . .
C25 C26 H26C 109.5 . .
H26A C26 H26C 109.5 . .
H26B C26 H26C 109.5 . .
C25 C27 H27A 109.5 . .
C25 C27 H27B 109.5 . .
H27A C27 H27B 109.5 . .
C25 C27 H27C 109.5 . .
H27A C27 H27C 109.5 . .
H27B C27 H27C 109.5 . .
C39 C38 C37 119.7(3) . .
C39 C38 H38A 120.1 . .
C37 C38 H38A 120.1 . .
C38 C39 C37 120.5(3) . 2_765
C38 C39 H39A 119.8 . .
C37 C39 H39A 119.8 2_765 .
C39 C37 C38 119.8(3) 2_765 .
C39 C37 H37A 120.1 2_765 .
C38 C37 H37A 120.1 . .
C33 C32 C31 119.7(3) . .
C33 C32 H32A 120.2 . .
C31 C32 H32A 120.2 . .
C32 C33 C28 120.3(3) . .
C32 C33 H33A 119.8 . .
C28 C33 H33A 119.8 . .
C29 C28 C33 120.2(3) . .
C29 C28 H28A 119.9 . .
C33 C28 H28A 119.9 . .
C30 C29 C28 119.9(3) . .
C30 C29 H29A 120.0 . .
C28 C29 H29A 120.0 . .
C29 C30 C31 119.6(3) . .
C29 C30 H30A 120.2 . .
C31 C30 H30A 120.2 . .
C32 C31 C30 120.2(3) . .
C32 C31 H31A 119.9 . .
C30 C31 H31A 119.9 . .
C36 C35 C34 119.8(2) . .
C36 C35 H35A 120.1 . .
C34 C35 H35A 120.1 . .
C36 C34 C35 120.1(2) 2_566 .
C36 C34 H34A 120.0 2_566 .
C35 C34 H34A 120.0 . .
C35 C36 C34 120.1(2) . 2_566
C35 C36 H36A 119.9 . .
C34 C36 H36A 119.9 2_566 .

loop_
_geom_bond_atom_site_label_1
_geom_bond_atom_site_label_2
_geom_bond_distance
_geom_bond_site_symmetry_2
Br1 Fe1 2.4947(5) 2_656
Br1 Fe1 2.5277(5) .
Br2 Fe1 2.3893(5) .
Fe1 C1 2.101(2) .
Fe1 Br1 2.4947(5) 2_656
N1 C1 1.360(2) .
N1 C2 1.385(3) .
N1 C4 1.444(2) .
N2 C1 1.365(3) .
N2 C3 1.385(3) .
N2 C16 1.447(2) .
C2 C3 1.347(3) .
C2 H2A 0.9300 .
C3 H3A 0.9300 .
C4 C9 1.400(3) .
C4 C5 1.401(3) .
C5 C6 1.394(3) .
C5 C10 1.524(3) .
C6 C7 1.385(3) .
C6 H6A 0.9300 .
C7 C8 1.381(3) .
C7 H7A 0.9300 .
C8 C9 1.393(3) .
C8 H8A 0.9300 .
C9 C13 1.517(3) .
C10 C11 1.529(3) .
C10 C12 1.531(3) .
C10 H10A 0.9800 .
C11 H11A 0.9600 .
C11 H11B 0.9600 .
C11 H11C 0.9600 .
C12 H12A 0.9600 .
C12 H12B 0.9600 .
C12 H12C 0.9600 .
C13 C14 1.524(3) .
C13 C15 1.529(3) .
C13 H13A 0.9800 .
C14 H14A 0.9600 .
C14 H14B 0.9600 .
C14 H14C 0.9600 .
C15 H15A 0.9600 .
C15 H15B 0.9600 .
C15 H15C 0.9600 .
C16 C17 1.400(3) .
C16 C21 1.406(3) .
C17 C18 1.396(3) .
C17 C22 1.526(3) .
C18 C19 1.383(3) .
C18 H18A 0.9300 .
C19 C20 1.382(3) .
C19 H19A 0.9300 .
C20 C21 1.394(3) .
C20 H20A 0.9300 .
C21 C25 1.518(3) .
C22 C24 1.526(3) .
C22 C23 1.535(3) .
C22 H22A 0.9800 .
C23 H23A 0.9600 .
C23 H23B 0.9600 .
C23 H23C 0.9600 .
C24 H24A 0.9600 .
C24 H24B 0.9600 .
C24 H24C 0.9600 .
C25 C27 1.525(4) .
C25 C26 1.531(3) .
C25 H25A 0.9800 .
C26 H26A 0.9600 .
C26 H26B 0.9600 .
C26 H26C 0.9600 .
C27 H27A 0.9600 .
C27 H27B 0.9600 .
C27 H27C 0.9600 .
C38 C39 1.368(5) .
C38 C37 1.382(4) .
C38 H38A 0.9300 .
C39 C37 1.379(4) 2_765
C39 H39A 0.9300 .
C37 C39 1.379(4) 2_765
C37 H37A 0.9300 .
C32 C33 1.367(5) .
C32 C31 1.378(4) .
C32 H32A 0.9300 .
C33 C28 1.378(4) .
C33 H33A 0.9300 .
C28 C29 1.378(4) .
C28 H28A 0.9300 .
C29 C30 1.372(4) .
C29 H29A 0.9300 .
C30 C31 1.390(4) .
C30 H30A 0.9300 .
C31 H31A 0.9300 .
C35 C36 1.383(3) .
C35 C34 1.387(3) .
C35 H35A 0.9300 .
C34 C36 1.387(3) 2_566
C34 H34A 0.9300 .
C36 C34 1.387(3) 2_566
C36 H36A 0.9300 .
